data_4062784
_journal_name_full Organometallics
_journal_paper_doi 10.1021/om049645o
_journal_year 2004
_chemical_formula_sum 'C18 H12 Cr2 O6 Se'
_chemical_formula_weight 507.24
_space_group_IT_number 15
_symmetry_cell_setting monoclinic
_symmetry_space_group_name_Hall '-C 2yc'
_symmetry_space_group_name_H-M 'C 1 2/c 1'
_cell_angle_alpha 90.00
_cell_angle_beta 107.335(8)
_cell_angle_gamma 90.00
_cell_formula_units_Z 8
_cell_length_a 27.496(11)
_cell_length_b 11.788(5)
_cell_length_c 11.791(5)
_cell_measurement_temperature 293(2)
_cell_volume 3648(3)
_diffrn_ambient_temperature 293(2)
_exptl_crystal_density_diffrn 1.847
_cod_depositor_comments
;
The following automatic conversions were performed:
'_symmetry_cell_setting' value 'Monoclinic' changed to 'monoclinic'
according to '/home/saulius/struct/CIF-dictionaries/cif_core.dic'
dictionary named 'cif_core.dic' version 2.4.1 from 2010-06-29.

Automatic conversion script
Id: cif_fix_enum 1527 2010-12-29 10:47:43Z saulius 
;
_cod_original_sg_symbol_H-M 'C 2/c'
_cod_database_code 4062784

loop_
_symmetry_equiv_pos_as_xyz
'x, y, z'
'-x, y, -z+1/2'
'x+1/2, y+1/2, z'
'-x+1/2, y+1/2, -z+1/2'
'-x, -y, -z'
'x, -y, z-1/2'
'-x+1/2, -y+1/2, -z'
'x+1/2, -y+1/2, z-1/2'

loop_
_atom_site_label
_atom_site_type_symbol
_atom_site_fract_x
_atom_site_fract_y
_atom_site_fract_z
_atom_site_U_iso_or_equiv
_atom_site_adp_type
_atom_site_occupancy
_atom_site_symmetry_multiplicity
_atom_site_calc_flag
_atom_site_refinement_flags
_atom_site_disorder_assembly
_atom_site_disorder_group
Se1 Se 0.16470(3) 0.25568(7) 0.10074(8) 0.0284(3) Uani 1 1 d . . .
Cr1 Cr 0.11507(5) 0.12872(11) -0.01854(12) 0.0276(4) Uani 1 1 d . . .
Cr2 Cr 0.19391(5) 0.38835(10) 0.23689(12) 0.0261(4) Uani 1 1 d . . .
O1 O 0.0856(3) 0.2595(6) -0.2482(8) 0.071(2) Uani 1 1 d . . .
O2 O 0.1988(3) 0.0070(6) -0.0866(7) 0.058(2) Uani 1 1 d . . .
O3 O 0.3067(3) 0.3390(6) 0.3025(7) 0.056(2) Uani 1 1 d . . .
O4 O 0.1828(3) 0.2429(5) 0.4357(7) 0.068(2) Uani 1 1 d . . .
O5 O 0.0739(2) 0.4719(6) -0.0160(6) 0.0480(17) Uani 1 1 d . . .
O6 O 0.0679(3) 0.2118(5) 0.2561(6) 0.0509(18) Uani 1 1 d . . .
C1 C 0.0991(4) 0.2123(8) -0.1610(10) 0.045(3) Uani 1 1 d . . .
C2 C 0.1678(3) 0.0546(8) -0.0619(8) 0.039(2) Uani 1 1 d . . .
C3 C 0.2639(4) 0.3566(7) 0.2786(8) 0.036(2) Uani 1 1 d . . .
C4 C 0.1885(4) 0.2949(8) 0.3617(9) 0.040(2) Uani 1 1 d . . .
C5 C 0.1735(3) 0.5463(7) 0.1290(8) 0.035(2) Uani 1 1 d . . .
H5A H 0.1731 0.5551 0.0461 0.042 Uiso 1 1 calc R . .
C6 C 0.2150(4) 0.5686(7) 0.2290(9) 0.041(2) Uani 1 1 d . . .
H6A H 0.2484 0.5966 0.2277 0.049 Uiso 1 1 calc R . .
C7 C 0.1997(4) 0.5508(7) 0.3319(9) 0.041(2) Uani 1 1 d . . .
H7A H 0.2201 0.5658 0.4140 0.050 Uiso 1 1 calc R . .
C8 C 0.1478(3) 0.5166(7) 0.2930(8) 0.038(2) Uani 1 1 d . . .
H8A H 0.1264 0.5026 0.3448 0.045 Uiso 1 1 calc R . .
C9 C 0.1314(3) 0.5111(6) 0.1680(7) 0.027(2) Uani 1 1 d . . .
C10 C 0.0815(3) 0.4710(7) 0.0907(8) 0.034(2) Uani 1 1 d . . .
C11 C 0.0414(3) 0.4303(7) 0.1458(8) 0.038(2) Uani 1 1 d . . .
H11A H 0.0153 0.4880 0.1352 0.046 Uiso 1 1 calc R . .
H11B H 0.0570 0.4195 0.2304 0.046 Uiso 1 1 calc R . .
C12 C 0.0168(3) 0.3200(7) 0.0914(8) 0.039(2) Uani 1 1 d . . .
H12A H 0.0126 0.3206 0.0067 0.046 Uiso 1 1 calc R . .
H12B H -0.0168 0.3140 0.1020 0.046 Uiso 1 1 calc R . .
C13 C 0.0488(3) 0.2167(7) 0.1480(9) 0.034(2) Uani 1 1 d . . .
C14 C 0.0557(3) 0.1228(7) 0.0732(8) 0.036(2) Uani 1 1 d . . .
C15 C 0.0896(3) 0.0300(7) 0.1125(8) 0.036(2) Uani 1 1 d . . .
H15A H 0.1099 0.0161 0.1949 0.043 Uiso 1 1 calc R . .
C16 C 0.0879(4) -0.0416(7) 0.0154(10) 0.045(3) Uani 1 1 d . . .
H16A H 0.1059 -0.1137 0.0183 0.054 Uiso 1 1 calc R . .
C17 C 0.0524(3) 0.0080(7) -0.0865(9) 0.041(2) Uani 1 1 d . . .
H17A H 0.0421 -0.0247 -0.1665 0.050 Uiso 1 1 calc R . .
C18 C 0.0329(3) 0.1086(7) -0.0525(8) 0.034(2) Uani 1 1 d . . .
H18A H 0.0064 0.1568 -0.1041 0.041 Uiso 1 1 calc R . .

loop_
_atom_site_aniso_label
_atom_site_aniso_U_11
_atom_site_aniso_U_22
_atom_site_aniso_U_33
_atom_site_aniso_U_23
_atom_site_aniso_U_13
_atom_site_aniso_U_12
Se1 0.0239(5) 0.0287(5) 0.0309(5) -0.0064(4) 0.0054(4) -0.0024(4)
Cr1 0.0239(8) 0.0286(8) 0.0292(9) -0.0029(6) 0.0064(6) -0.0050(6)
Cr2 0.0249(8) 0.0251(8) 0.0262(8) -0.0026(6) 0.0045(6) -0.0003(6)
O1 0.087(6) 0.059(5) 0.058(6) 0.025(4) 0.008(5) -0.012(4)
O2 0.049(4) 0.055(5) 0.082(6) -0.008(4) 0.037(4) 0.008(4)
O3 0.033(4) 0.051(4) 0.082(6) 0.002(4) 0.013(4) 0.012(3)
O4 0.118(7) 0.034(4) 0.062(6) 0.013(4) 0.043(5) -0.004(4)
O5 0.031(4) 0.081(5) 0.030(4) 0.010(4) 0.006(3) 0.004(3)
O6 0.072(5) 0.053(4) 0.033(4) 0.007(3) 0.025(4) 0.009(4)
C1 0.044(6) 0.044(6) 0.044(7) -0.005(5) 0.010(5) -0.023(5)
C2 0.035(5) 0.047(6) 0.036(6) -0.014(5) 0.015(5) -0.026(5)
C3 0.042(6) 0.032(5) 0.032(6) -0.001(4) 0.008(5) 0.006(4)
C4 0.054(6) 0.033(5) 0.030(6) -0.003(5) 0.005(5) 0.002(5)
C5 0.044(6) 0.025(5) 0.038(6) 0.007(4) 0.016(5) 0.005(4)
C6 0.043(6) 0.021(5) 0.055(7) -0.010(4) 0.010(5) -0.010(4)
C7 0.054(6) 0.029(5) 0.037(6) -0.013(4) 0.007(5) -0.012(4)
C8 0.049(6) 0.043(6) 0.027(5) -0.008(4) 0.018(5) 0.019(5)
C9 0.025(5) 0.024(4) 0.035(6) 0.007(4) 0.011(4) 0.011(4)
C10 0.024(5) 0.042(6) 0.037(6) 0.011(5) 0.009(4) 0.015(4)
C11 0.031(5) 0.038(5) 0.049(6) 0.009(5) 0.017(5) 0.008(4)
C12 0.032(5) 0.042(6) 0.046(6) 0.007(5) 0.018(5) 0.001(4)
C13 0.029(5) 0.036(5) 0.043(7) 0.010(5) 0.021(5) -0.001(4)
C14 0.036(5) 0.040(5) 0.037(6) 0.010(4) 0.021(5) -0.002(4)
C15 0.032(5) 0.032(5) 0.048(6) 0.018(5) 0.018(5) 0.004(4)
C16 0.049(6) 0.014(5) 0.082(8) 0.001(5) 0.036(6) 0.000(4)
C17 0.033(5) 0.038(5) 0.048(7) -0.007(5) 0.003(5) -0.014(4)
C18 0.012(4) 0.042(5) 0.045(6) 0.000(5) 0.004(4) -0.009(4)

loop_
_geom_bond_atom_site_label_1
_geom_bond_atom_site_label_2
_geom_bond_distance
_geom_bond_site_symmetry_2
_geom_bond_publ_flag
Se1 Cr2 2.2135(17) . ?
Se1 Cr1 2.2217(16) . ?
Cr1 C1 1.883(11) . ?
Cr1 C2 1.889(10) . ?
Cr1 C18 2.187(8) . ?
Cr1 C17 2.193(8) . ?
Cr1 C15 2.208(8) . ?
Cr1 C14 2.211(8) . ?
Cr1 C16 2.219(8) . ?
Cr2 C3 1.877(10) . ?
Cr2 C4 1.879(10) . ?
Cr2 C8 2.198(8) . ?
Cr2 C7 2.200(8) . ?
Cr2 C9 2.207(7) . ?
Cr2 C6 2.212(8) . ?
Cr2 C5 2.230(8) . ?
O1 C1 1.130(11) . ?
O2 C2 1.129(10) . ?
O3 C3 1.144(10) . ?
O4 C4 1.116(10) . ?
O5 C10 1.212(10) . ?
O6 C13 1.228(10) . ?
C5 C6 1.400(12) . ?
C5 C9 1.427(11) . ?
C5 H5A 0.9800 . ?
C6 C7 1.412(13) . ?
C6 H6A 0.9800 . ?
C7 C8 1.421(12) . ?
C7 H7A 0.9800 . ?
C8 C9 1.409(11) . ?
C8 H8A 0.9800 . ?
C9 C10 1.480(12) . ?
C10 C11 1.515(12) . ?
C11 C12 1.516(12) . ?
C11 H11A 0.9700 . ?
C11 H11B 0.9700 . ?
C12 C13 1.534(11) . ?
C12 H12A 0.9700 . ?
C12 H12B 0.9700 . ?
C13 C14 1.463(12) . ?
C14 C15 1.421(11) . ?
C14 C18 1.437(12) . ?
C15 C16 1.411(12) . ?
C15 H15A 0.9800 . ?
C16 C17 1.427(13) . ?
C16 H16A 0.9800 . ?
C17 C18 1.409(12) . ?
C17 H17A 0.9800 . ?
C18 H18A 0.9800 . ?
